data_2204129
loop_
_publ_author_name
'Hecht, Elmar'

_publ_section_title Bis(\m-<i>N,N</i>-dimethylhydrazido-\k^2^<i>N</i>':<i>N</i>')bis[dimethylgallium(III)]
_journal_issue 9
_journal_name_full 'Acta Crystallographica Section E'
_journal_page_first m1327
_journal_page_last m1328
_journal_paper_doi 10.1107/S160053680402080X
_journal_volume 60
_journal_year 2004
_chemical_formula_iupac '[Ga2 (C H3)4 (C2 H7 N2)2]'
_chemical_formula_moiety 'C8 H26 Ga2 N4'
_chemical_formula_sum 'C8 H26 Ga2 N4'
_chemical_formula_weight 317.77
_chemical_name_systematic
;
Bis(\m-N,N-dimethylhydrazido-\k^2^N':N')bis[dimethylgallium(III)]
;
_space_group_IT_number 2
_symmetry_cell_setting triclinic
_symmetry_space_group_name_Hall '-P 1'
_symmetry_space_group_name_H-M 'P -1'
_atom_sites_solution_hydrogens geom
_atom_sites_solution_primary direct
_atom_sites_solution_secondary difmap
_cell_angle_alpha 114.0520(10)
_cell_angle_beta 95.7980(10)
_cell_angle_gamma 107.4060(10)
_cell_formula_units_Z 1
_cell_length_a 6.74390(10)
_cell_length_b 8.20160(10)
_cell_length_c 8.2846(2)
_cell_measurement_reflns_used 1543
_cell_measurement_temperature 213(2)
_cell_measurement_theta_max 27
_cell_measurement_theta_min 2
_cell_volume 385.992(13)
_computing_cell_refinement SMART
_computing_data_collection 'SMART (Bruker, 2000)'
_computing_data_reduction 'SAINT (Bruker, 2000)'
_computing_molecular_graphics 'ORTEP-3 (Farrugia, 1997)'
_computing_publication_material 'SHELXL97 and PLATON (Spek, 2001)'
_computing_structure_refinement 'SHELXL97 (Sheldrick, 1997)'
_computing_structure_solution 'SHELXS90 (Sheldrick, 1990)'
_diffrn_ambient_temperature 213(2)
_diffrn_measured_fraction_theta_full 0.995
_diffrn_measured_fraction_theta_max 0.907
_diffrn_measurement_device_type 'Bruker SMART CCD'
_diffrn_measurement_method \w
_diffrn_radiation_monochromator graphite
_diffrn_radiation_source 'fine-focus sealed tube'
_diffrn_radiation_type MoK\a
_diffrn_radiation_wavelength 0.71073
_diffrn_reflns_av_R_equivalents 0.0235
_diffrn_reflns_av_sigmaI/netI 0.0335
_diffrn_reflns_limit_h_max 8
_diffrn_reflns_limit_h_min -8
_diffrn_reflns_limit_k_max 9
_diffrn_reflns_limit_k_min -10
_diffrn_reflns_limit_l_max 10
_diffrn_reflns_limit_l_min -10
_diffrn_reflns_number 3427
_diffrn_reflns_theta_full 25.00
_diffrn_reflns_theta_max 27.08
_diffrn_reflns_theta_min 2.79
_diffrn_standards_decay_% 0
_diffrn_standards_interval_count 0
_diffrn_standards_number 0
_exptl_absorpt_coefficient_mu 3.468
_exptl_absorpt_correction_T_max 0.500
_exptl_absorpt_correction_T_min 0.388
_exptl_absorpt_correction_type empirical
_exptl_absorpt_process_details '(SADABS; Sheldrick, 1996)'
_exptl_crystal_colour colorless
_exptl_crystal_density_diffrn 1.367
_exptl_crystal_density_method 'not measured'
_exptl_crystal_description Block
_exptl_crystal_F_000 164
_exptl_crystal_size_max 0.30
_exptl_crystal_size_mid 0.30
_exptl_crystal_size_min 0.20
_refine_diff_density_max 0.841
_refine_diff_density_min -0.445
_refine_ls_extinction_method none
_refine_ls_goodness_of_fit_ref 1.072
_refine_ls_hydrogen_treatment mixed
_refine_ls_matrix_type full
_refine_ls_number_parameters 93
_refine_ls_number_reflns 1543
_refine_ls_number_restraints 0
_refine_ls_restrained_S_all 1.072
_refine_ls_R_factor_all 0.0373
_refine_ls_R_factor_gt 0.0320
_refine_ls_shift/su_max 0.000
_refine_ls_shift/su_mean 0.000
_refine_ls_structure_factor_coef Fsqd
_refine_ls_weighting_details 'calc w = 1/[\s^2^(Fo^2^)+(0.0491P)^2^] where P = (Fo^2^+2Fc^2^)/3'
_refine_ls_weighting_scheme calc
_refine_ls_wR_factor_gt 0.0772
_refine_ls_wR_factor_ref 0.0795
_reflns_number_gt 1383
_reflns_number_total 1543
_reflns_threshold_expression I>2\s(I)
_cod_data_source_file bt6502.cif
_cod_data_source_block I
_cod_original_cell_volume 385.991(12)
_cod_original_sg_symbol_Hall -P1
_cod_database_code 2204129
_cod_database_fobs_code 2204129

loop_
_symmetry_equiv_pos_as_xyz
'x, y, z'
'-x, -y, -z'

loop_
_atom_site_label
_atom_site_fract_x
_atom_site_fract_y
_atom_site_fract_z
_atom_site_U_iso_or_equiv
_atom_site_adp_type
_atom_site_calc_flag
_atom_site_refinement_flags
_atom_site_occupancy
_atom_site_type_symbol
Ga1 -0.01554(4) 0.29896(4) 0.91597(4) 0.03848(14) Uani d . 1 Ga
C1 0.2019(6) 0.2463(7) 0.7824(5) 0.0672(10) Uani d . 1 C
H1A 0.2977 0.3649 0.7889 0.116(8) Uiso calc R 1 H
H1B 0.1311 0.1537 0.6555 0.116(8) Uiso calc R 1 H
H1C 0.2840 0.1943 0.8370 0.116(8) Uiso calc R 1 H
C3 0.2082(8) 0.3946(8) 1.3388(7) 0.0706(11) Uani d . 1 C
N1 0.1471(4) 0.5401(4) 1.1533(3) 0.0378(5) Uani d . 1 N
N2 0.1256(4) 0.5353(4) 1.3241(3) 0.0496(6) Uani d . 1 N
C2 -0.2496(6) 0.1117(6) 0.9467(6) 0.0676(10) Uani d . 1 C
H2A -0.3327 0.1769 1.0185 0.116(8) Uiso calc R 1 H
H2B -0.1895 0.0530 1.0092 0.116(8) Uiso calc R 1 H
H2C -0.3422 0.0128 0.8277 0.116(8) Uiso calc R 1 H
C4 0.2546(8) 0.7251(7) 1.4742(5) 0.0709(11) Uani d . 1 C
H3C 0.370(7) 0.424(6) 1.328(6) 0.075(13) Uiso d . 1 H
H11 0.284(6) 0.575(5) 1.154(5) 0.049(9) Uiso d . 1 H
H3B 0.114(8) 0.261(8) 1.231(7) 0.094(16) Uiso d . 1 H
H3A 0.209(6) 0.396(6) 1.460(6) 0.063(11) Uiso d . 1 H
H4C 0.410(7) 0.764(7) 1.471(6) 0.076(13) Uiso d . 1 H
H4B 0.256(7) 0.729(7) 1.595(7) 0.086(14) Uiso d . 1 H
H4A 0.201(7) 0.828(7) 1.466(6) 0.075(13) Uiso d . 1 H

loop_
_atom_site_aniso_label
_atom_site_aniso_U_11
_atom_site_aniso_U_22
_atom_site_aniso_U_33
_atom_site_aniso_U_12
_atom_site_aniso_U_13
_atom_site_aniso_U_23
Ga1 0.0405(2) 0.0400(2) 0.0346(2) 0.01489(14) 0.01106(13) 0.01666(14)
C1 0.068(2) 0.087(3) 0.057(2) 0.047(2) 0.0282(18) 0.028(2)
C3 0.072(3) 0.099(3) 0.065(3) 0.039(2) 0.011(2) 0.057(3)
N1 0.0338(12) 0.0485(14) 0.0305(12) 0.0146(10) 0.0082(9) 0.0183(10)
N2 0.0501(14) 0.0693(18) 0.0330(13) 0.0213(13) 0.0099(11) 0.0279(13)
C2 0.059(2) 0.058(2) 0.080(3) 0.0042(17) 0.0081(19) 0.040(2)
C4 0.075(3) 0.083(3) 0.0303(17) 0.021(2) 0.0013(17) 0.0126(18)

loop_
_atom_type_symbol
_atom_type_description
_atom_type_scat_dispersion_real
_atom_type_scat_dispersion_imag
_atom_type_scat_source
C C 0.0033 0.0016 'International Tables Vol C Tables 4.2.6.8 and 6.1.1.4'
H H 0.0000 0.0000 'International Tables Vol C Tables 4.2.6.8 and 6.1.1.4'
N N 0.0061 0.0033 'International Tables Vol C Tables 4.2.6.8 and 6.1.1.4'
Ga Ga 0.2307 1.6083 'International Tables Vol C Tables 4.2.6.8 and 6.1.1.4'

loop_
_geom_angle_atom_site_label_1
_geom_angle_atom_site_label_2
_geom_angle_atom_site_label_3
_geom_angle_site_symmetry_1
_geom_angle_site_symmetry_3
_geom_angle
_geom_angle_publ_flag
C2 Ga1 C1 . . 126.91(19) ?
C2 Ga1 N1 . 2_567 106.44(14) ?
C1 Ga1 N1 . 2_567 111.39(14) ?
C2 Ga1 N1 . . 112.50(15) y
C1 Ga1 N1 . . 105.73(15) y
N1 Ga1 N1 2_567 . 86.54(10) ?
C2 Ga1 Ga1 . 2_567 117.20(14) y
C1 Ga1 Ga1 . 2_567 115.89(14) y
N1 Ga1 Ga1 2_567 2_567 43.27(7) y
N1 Ga1 Ga1 . 2_567 43.26(7) ?
Ga1 C1 H1A . . 109.5 ?
Ga1 C1 H1B . . 109.5 ?
H1A C1 H1B . . 109.5 ?
Ga1 C1 H1C . . 109.5 ?
H1A C1 H1C . . 109.5 ?
H1B C1 H1C . . 109.5 ?
N2 C3 H3C . . 112(2) ?
N2 C3 H3B . . 108(3) ?
H3C C3 H3B . . 108(4) ?
N2 C3 H3A . . 111(2) ?
H3C C3 H3A . . 106(3) ?
H3B C3 H3A . . 112(4) ?
N2 N1 Ga1 . 2_567 117.22(18) y
N2 N1 Ga1 . . 118.71(19) y
Ga1 N1 Ga1 2_567 . 93.46(9) y
N2 N1 H11 . . 109(2) ?
Ga1 N1 H11 2_567 . 110(2) ?
Ga1 N1 H11 . . 108(2) ?
N1 N2 C4 . . 108.4(3) ?
N1 N2 C3 . . 108.8(3) ?
C4 N2 C3 . . 108.9(3) ?
Ga1 C2 H2A . . 109.5 ?
Ga1 C2 H2B . . 109.5 ?
H2A C2 H2B . . 109.5 ?
Ga1 C2 H2C . . 109.5 ?
H2A C2 H2C . . 109.5 ?
H2B C2 H2C . . 109.5 ?
N2 C4 H4C . . 111(3) ?
N2 C4 H4B . . 113(3) ?
H4C C4 H4B . . 105(4) ?
N2 C4 H4A . . 110(3) ?
H4C C4 H4A . . 107(4) ?
H4B C4 H4A . . 110(4) ?

loop_
_geom_bond_atom_site_label_1
_geom_bond_atom_site_label_2
_geom_bond_site_symmetry_2
_geom_bond_distance
_geom_bond_publ_flag
Ga1 C2 . 1.966(4) y
Ga1 C1 . 1.970(3) y
Ga1 N1 2_567 2.018(2) y
Ga1 N1 . 2.019(2) y
Ga1 Ga1 2_567 2.9397(6) y
C1 H1A . 0.9700 ?
C1 H1B . 0.9700 ?
C1 H1C . 0.9700 ?
C3 N2 . 1.464(5) ?
C3 H3C . 1.06(4) ?
C3 H3B . 1.04(6) ?
C3 H3A . 1.00(4) ?
N1 N2 . 1.452(3) y
N1 Ga1 2_567 2.018(2) y
N1 H11 . 0.88(4) ?
N2 C4 . 1.456(5) ?
C2 H2A . 0.9700 ?
C2 H2B . 0.9700 ?
C2 H2C . 0.9700 ?
C4 H4C . 1.01(5) ?
C4 H4B . 0.99(5) ?
C4 H4A . 1.04(5) ?

loop_
_geom_torsion_atom_site_label_1
_geom_torsion_atom_site_label_2
_geom_torsion_atom_site_label_3
_geom_torsion_atom_site_label_4
_geom_torsion_site_symmetry_1
_geom_torsion_site_symmetry_4
_geom_torsion
C2 Ga1 N1 N2 . . 17.4(3)
C1 Ga1 N1 N2 . . -125.0(2)
N1 Ga1 N1 N2 2_567 . 123.7(2)
Ga1 Ga1 N1 N2 2_567 . 123.7(2)
C2 Ga1 N1 Ga1 . 2_567 -106.37(15)
C1 Ga1 N1 Ga1 . 2_567 111.25(15)
N1 Ga1 N1 Ga1 2_567 2_567 0.0
Ga1 N1 N2 C4 2_567 . -68.2(3)
Ga1 N1 N2 C4 . . -179.3(3)
Ga1 N1 N2 C3 2_567 . 173.5(3)
Ga1 N1 N2 C3 . . 62.4(3)
